data_2208578
loop_
_publ_author_name
'Odoko, Mamiko'
'Tsuchida, Natsuko'
'Okabe, Nobuo'

_publ_section_title
;
 Bis{\m-2,2'-[ethane-1,3-diylbis(nitrilomethylidyne)]diphenolato}dizinc(II)
;
_journal_coeditor_code DN2007
_journal_issue 4
_journal_name_full 'Acta Crystallographica Section E'
_journal_page_first m708
_journal_page_last m709
_journal_paper_doi 10.1107/S1600536806007811
_journal_volume 62
_journal_year 2006
_chemical_formula_iupac '[Zn2 (C16 H14 N2 O2)2]'
_chemical_formula_moiety 'C32 H28 N4 O4 Zn2'
_chemical_formula_sum 'C32 H28 N4 O4 Zn2'
_chemical_formula_weight 663.36
_chemical_name_systematic
;
Bis{\m-2,2'-[ethane-1,3-diylbis(nitrilomethylidyne)]diphenolato}dizinc(II)
;
_space_group_IT_number 15
_symmetry_cell_setting monoclinic
_symmetry_space_group_name_Hall '-C 2yc'
_symmetry_space_group_name_H-M 'C 1 2/c 1'
_cell_angle_alpha 90
_cell_angle_beta 97.67(7)
_cell_angle_gamma 90
_cell_formula_units_Z 4
_cell_length_a 27.06(5)
_cell_length_b 6.790(10)
_cell_length_c 14.70(3)
_cell_measurement_reflns_used 6984
_cell_measurement_temperature 123.1
_cell_measurement_theta_max 27.5
_cell_measurement_theta_min 3.0
_cell_volume 2677(8)
_computing_cell_refinement RAPID-AUTO
_computing_data_collection 'RAPID-AUTO (Rigaku, 1998)'
_computing_data_reduction
;
CrystalStructure (Rigaku/MSC, 2005) and CRYSTALS
(Betteridge <i>et al.</i>,  2003)
;
_computing_molecular_graphics 'ORTEP-3 (Farrugia, 1997)'
_computing_publication_material CrystalStructure
_computing_structure_refinement 'SHELXL97 (Sheldrick, 1997)'
_computing_structure_solution 'SIR97 (Altomare <i>et al.</i>,  1999)'
_diffrn_detector_area_resol_mean 10.00
_diffrn_measured_fraction_theta_full 0.9804
_diffrn_measured_fraction_theta_max 0.9804
_diffrn_measurement_device_type 'Rigaku R-AXIS RAPID'
_diffrn_measurement_method \w
_diffrn_radiation_type 'Mo K\a'
_diffrn_radiation_wavelength 0.7107
_diffrn_reflns_av_R_equivalents 0.158
_diffrn_reflns_limit_h_max 34
_diffrn_reflns_limit_h_min -34
_diffrn_reflns_limit_k_max 8
_diffrn_reflns_limit_k_min -8
_diffrn_reflns_limit_l_max 19
_diffrn_reflns_limit_l_min -19
_diffrn_reflns_number 12653
_diffrn_reflns_theta_full 27.48
_diffrn_reflns_theta_max 27.48
_diffrn_standards_number 0
_exptl_absorpt_coefficient_mu 1.840
_exptl_absorpt_correction_T_max 0.912
_exptl_absorpt_correction_T_min 0.197
_exptl_absorpt_correction_type multi-scan
_exptl_absorpt_process_details '(ABSCOR; Higashi, 1995)'
_exptl_crystal_colour colorless
_exptl_crystal_density_diffrn 1.646
_exptl_crystal_density_method 'not measured'
_exptl_crystal_description needle
_exptl_crystal_F_000 1360.00
_exptl_crystal_size_max 0.60
_exptl_crystal_size_mid 0.05
_exptl_crystal_size_min 0.05
_refine_diff_density_max 0.97
_refine_diff_density_min -1.06
_refine_ls_extinction_method none
_refine_ls_goodness_of_fit_ref 0.887
_refine_ls_hydrogen_treatment refall
_refine_ls_number_parameters 191
_refine_ls_number_reflns 3063
_refine_ls_R_factor_gt 0.0710
_refine_ls_shift/su_max 0.0010
_refine_ls_structure_factor_coef Fsqd
_refine_ls_weighting_details 'w = 1/[\s^2^(Fo^2^)+(0.0929P)^2^] where P=(Fo^2^+2Fc^2^)/3'
_refine_ls_weighting_scheme calc
_refine_ls_wR_factor_ref 0.2000
_reflns_number_gt 919
_reflns_number_total 3063
_reflns_threshold_expression F^2^>2\s(F^2^)
_cod_data_source_file dn2007.cif
_cod_data_source_block I
_cod_original_sg_symbol_Hall -c_2yc
_cod_original_sg_symbol_H-M 'C 2/c'
_cod_database_code 2208578

loop_
_symmetry_equiv_pos_site_id
_symmetry_equiv_pos_as_xyz
1 +X,+Y,+Z
2 -X,+Y,1/2-Z
3 -X,-Y,-Z
4 +X,-Y,1/2+Z
5 1/2+X,1/2+Y,+Z
6 1/2-X,1/2+Y,1/2-Z
7 1/2-X,1/2-Y,-Z
8 1/2+X,1/2-Y,1/2+Z

loop_
_atom_site_type_symbol
_atom_site_label
_atom_site_fract_x
_atom_site_fract_y
_atom_site_fract_z
_atom_site_U_iso_or_equiv
_atom_site_adp_type
_atom_site_calc_flag
_atom_site_refinement_flags
_atom_site_occupancy
Zn Zn1 0.72836(3) 0.31090(10) 0.58242(6) 0.0296(3) Uani d . 1.00
O O1 0.7879(2) 0.1426(6) 0.5564(3) 0.0210(10) Uani d . 1.00
O O2 0.6817(2) 0.0946(6) 0.5990(3) 0.0210(10) Uani d . 1.00
N N1 0.7801(2) 0.5303(7) 0.6213(4) 0.0170(10) Uani d . 1.00
N N2 0.6865(2) 0.4863(7) 0.6592(4) 0.0200(10) Uani d . 1.00
C C1 0.8350(3) 0.1648(9) 0.5869(5) 0.020(2) Uani d . 1.00
C C2 0.8690(3) 0.0070(10) 0.5787(5) 0.024(2) Uani d . 1.00
C C3 0.9183(3) 0.0230(10) 0.6084(5) 0.033(2) Uani d . 1.00
C C4 0.9379(3) 0.1930(10) 0.6520(5) 0.034(2) Uani d . 1.00
C C5 0.9071(3) 0.3460(10) 0.6629(5) 0.028(2) Uani d . 1.00
C C6 0.8564(3) 0.3392(9) 0.6322(5) 0.021(2) Uani d . 1.00
C C7 0.8268(3) 0.5108(9) 0.6436(5) 0.023(2) Uani d . 1.00
C C8 0.7543(3) 0.7090(10) 0.6372(5) 0.026(2) Uani d . 1.00
C C9 0.7127(3) 0.6629(9) 0.6962(5) 0.022(2) Uani d . 1.00
C C10 0.6415(3) 0.4580(9) 0.6722(5) 0.020(2) Uani d . 1.00
C C11 0.6127(3) 0.2843(9) 0.6434(4) 0.0190(10) Uani d . 1.00
C C12 0.5621(3) 0.2830(10) 0.6532(5) 0.026(2) Uani d . 1.00
C C13 0.5313(3) 0.1260(10) 0.6270(5) 0.030(2) Uani d . 1.00
C C14 0.5528(3) -0.0390(10) 0.5906(5) 0.027(2) Uani d . 1.00
C C15 0.6019(3) -0.0430(10) 0.5827(5) 0.024(2) Uani d . 1.00
C C16 0.6343(3) 0.1114(9) 0.6074(5) 0.021(2) Uani d . 1.00
H H1 0.8568 -0.1102 0.5521 0.029 Uiso c R 1.00
H H2 0.9394 -0.0817 0.5996 0.040 Uiso c R 1.00
H H3 0.9718 0.2012 0.6734 0.041 Uiso c R 1.00
H H4 0.9205 0.4599 0.6919 0.033 Uiso c R 1.00
H H5 0.8438 0.6198 0.6703 0.028 Uiso c R 1.00
H H6 0.7400 0.7663 0.5791 0.032 Uiso c R 1.00
H H7 0.7775 0.8036 0.6687 0.032 Uiso c R 1.00
H H8 0.7269 0.6409 0.7595 0.026 Uiso c R 1.00
H H9 0.6896 0.7727 0.6945 0.026 Uiso c R 1.00
H H10 0.6260 0.5559 0.7025 0.024 Uiso c R 1.00
H H11 0.5486 0.3933 0.6784 0.032 Uiso c R 1.00
H H12 0.4975 0.1290 0.6332 0.036 Uiso c R 1.00
H H13 0.5330 -0.1473 0.5716 0.032 Uiso c R 1.00
H H14 0.6148 -0.1569 0.5594 0.029 Uiso c R 1.00

loop_
_atom_site_aniso_label
_atom_site_aniso_U_11
_atom_site_aniso_U_22
_atom_site_aniso_U_33
_atom_site_aniso_U_12
_atom_site_aniso_U_13
_atom_site_aniso_U_23
Zn1 0.0371(6) 0.0236(5) 0.0299(5) -0.0004(4) 0.0113(4) -0.0018(4)
O1 0.031(3) 0.017(2) 0.016(3) 0.006(2) 0.005(2) 0.001(2)
O2 0.024(3) 0.015(2) 0.026(3) 0.003(2) 0.015(2) 0.000(2)
N1 0.020(3) 0.013(3) 0.019(3) -0.001(2) 0.009(3) 0.002(2)
N2 0.028(3) 0.013(3) 0.020(3) 0.001(2) 0.009(3) -0.003(2)
C1 0.028(4) 0.021(3) 0.014(3) 0.005(3) 0.010(3) 0.005(3)
C2 0.029(4) 0.026(4) 0.020(4) 0.013(3) 0.008(3) 0.003(3)
C3 0.041(5) 0.030(4) 0.033(5) 0.011(4) 0.019(4) 0.010(4)
C4 0.017(4) 0.053(5) 0.033(5) 0.002(4) 0.009(3) 0.024(4)
C5 0.026(4) 0.031(4) 0.026(4) -0.008(3) 0.006(3) 0.009(3)
C6 0.029(4) 0.021(3) 0.015(4) 0.001(3) 0.012(3) 0.009(3)
C7 0.045(5) 0.015(3) 0.012(3) -0.009(3) 0.010(3) 0.002(3)
C8 0.034(4) 0.019(3) 0.028(4) 0.001(3) 0.012(4) 0.006(3)
C9 0.030(4) 0.019(3) 0.018(4) 0.008(3) 0.007(3) 0.002(3)
C10 0.033(4) 0.012(3) 0.015(3) 0.005(3) 0.007(3) 0.001(3)
C11 0.026(4) 0.014(3) 0.016(3) 0.003(3) 0.007(3) 0.003(3)
C12 0.039(5) 0.017(3) 0.025(4) 0.003(3) 0.012(4) 0.000(3)
C13 0.027(4) 0.029(4) 0.038(5) 0.005(3) 0.013(4) 0.008(4)
C14 0.037(5) 0.019(3) 0.026(4) -0.009(3) 0.008(4) 0.000(3)
C15 0.029(4) 0.021(3) 0.023(4) 0.001(3) 0.005(3) -0.002(3)
C16 0.041(5) 0.011(3) 0.014(4) -0.001(3) 0.012(3) 0.004(3)

loop_
_atom_type_symbol
_atom_type_description
_atom_type_scat_dispersion_real
_atom_type_scat_dispersion_imag
_atom_type_scat_source
C C 0.003 0.002
;
International Tables for Crystallography
(1992, Vol. C, Tables 4.2.6.8 and 6.1.1.4)
;
H H 0.000 0.000
;
International Tables for Crystallography
(1992, Vol. C, Table 6.1.1.4)
;
O O 0.011 0.006
;
International Tables for Crystallography
(1992, Vol. C, Tables 4.2.6.8 and 6.1.1.4)
;
N N 0.006 0.003
;
International Tables for Crystallography
(1992, Vol. C, Tables 4.2.6.8 and 6.1.1.4)
;
Zn Zn 0.284 1.430
;
International Tables for Crystallography
(1992, Vol. C, Tables 4.2.6.8 and 6.1.1.4)
;

loop_
_geom_angle_atom_site_label_1
_geom_angle_atom_site_label_2
_geom_angle_atom_site_label_3
_geom_angle_site_symmetry_1
_geom_angle_site_symmetry_3
_geom_angle
_geom_angle_publ_flag
O1 Zn1 O1 . 7_656 88.3(2) yes
O1 Zn1 O2 . . 98.0(2) yes
O1 Zn1 N1 . . 86.2(2) yes
O1 Zn1 N2 . . 156.8(2) ?
O1 Zn1 O2 7_656 . 100.4(2) yes
O1 Zn1 N1 7_656 . 102.2(2) yes
O1 Zn1 N2 7_656 . 113.0(2) yes
O2 Zn1 N1 . . 157.1(2) ?
O2 Zn1 N2 . . 87.4(2) yes
N1 Zn1 N2 . . 80.5(2) yes
Zn1 O1 Zn1 7_656 . 91.7(2) ?
Zn1 O1 C1 7_656 . 113.3(4) ?
C1 O1 Zn1 . . 128.9(4) ?
C16 O2 Zn1 . . 126.7(4) ?
C7 N1 Zn1 . . 127.5(4) ?
C7 N1 C8 . . 122.3(5) ?
C8 N1 Zn1 . . 109.2(4) ?
C9 N2 Zn1 . . 113.6(4) ?
C9 N2 C10 . . 119.6(6) ?
C10 N2 Zn1 . . 126.7(4) ?
C2 C1 O1 . . 119.7(6) ?
C2 C1 C6 . . 115.7(6) ?
C6 C1 O1 . . 124.6(6) ?
C1 C2 H1 . . 118.8670 ?
C1 C2 C3 . . 122.3(6) ?
C3 C2 H1 . . 118.8634 ?
C2 C3 C4 . . 120.8(7) ?
C2 C3 H2 . . 119.5794 ?
C4 C3 H2 . . 119.5926 ?
C5 C4 C3 . . 119.4(7) ?
C5 C4 H3 . . 120.3266 ?
H3 C4 C3 . . 120.3189 ?
C6 C5 C4 . . 122.0(7) ?
C6 C5 H4 . . 118.9991 ?
H4 C5 C4 . . 118.9930 ?
C7 C6 C1 . . 121.7(6) ?
C7 C6 C5 . . 118.4(6) ?
H5 C7 N1 . . 116.3869 ?
H5 C7 C6 . . 116.3813 ?
C9 C8 N1 . . 109.0(5) ?
C9 C8 H6 . . 109.8872 ?
C9 C8 H7 . . 109.8982 ?
H6 C8 N1 . . 109.8883 ?
H6 C8 H7 . . 108.2942 ?
H7 C8 N1 . . 109.8766 ?
H8 C9 N2 . . 110.0513 ?
H8 C9 C8 . . 110.0665 ?
H8 C9 H9 . . 108.3945 ?
H9 C9 N2 . . 110.0598 ?
H9 C9 C8 . . 110.0538 ?
C11 C10 N2 . . 124.6(6) ?
C11 C10 H10 . . 117.6801 ?
H10 C10 N2 . . 117.6979 ?
C12 C11 C10 . . 118.1(6) ?
C12 C11 C16 . . 119.0(6) ?
C16 C11 C10 . . 122.8(6) ?
C13 C12 C11 . . 122.7(7) ?
C13 C12 H11 . . 118.6560 ?
H11 C12 C11 . . 118.6746 ?
C14 C13 C12 . . 117.4(7) ?
C14 C13 H12 . . 121.2894 ?
H12 C13 C12 . . 121.2925 ?
C15 C14 C13 . . 120.9(7) ?
C15 C14 H13 . . 119.5500 ?
H13 C14 C13 . . 119.5578 ?
C16 C15 C14 . . 123.9(7) ?
C16 C15 H14 . . 118.0164 ?
H14 C15 C14 . . 118.0386 ?

loop_
_geom_bond_atom_site_label_1
_geom_bond_atom_site_label_2
_geom_bond_site_symmetry_2
_geom_bond_distance
_geom_bond_publ_flag
Zn1 O1 . 2.053(5) yes
Zn1 O1 7_656 2.053(5) yes
Zn1 O2 . 1.973(4) yes
Zn1 N1 . 2.072(5) yes
Zn1 N2 . 2.078(6) yes
O1 Zn1 7_656 2.053(5) ?
O1 C1 . 1.303(8) ?
O2 C16 . 1.309(9) ?
N1 C7 . 1.269(9) ?
N1 C8 . 1.436(9) ?
N2 C9 . 1.461(8) ?
N2 C10 . 1.272(9) ?
C1 C2 . 1.430(10) ?
C1 C6 . 1.441(9) ?
C2 C3 . 1.350(10) ?
C2 H1 . 0.9300 ?
C3 C4 . 1.390(10) ?
C3 H2 . 0.9300 ?
C4 C5 . 1.360(10) ?
C4 H3 . 0.9300 ?
C5 C6 . 1.390(10) ?
C5 H4 . 0.9300 ?
C6 C7 . 1.440(10) ?
C7 H5 . 0.9300 ?
C8 C9 . 1.540(10) ?
C8 H6 . 0.9700 ?
C8 H7 . 0.9701 ?
C9 H8 . 0.9701 ?
C9 H9 . 0.9700 ?
C10 C11 . 1.445(9) ?
C10 H10 . 0.9301 ?
C11 C12 . 1.400(10) ?
C11 C16 . 1.444(9) ?
C12 C13 . 1.380(10) ?
C12 H11 . 0.9301 ?
C13 C14 . 1.400(10) ?
C13 H12 . 0.9301 ?
C14 C15 . 1.350(10) ?
C14 H13 . 0.9300 ?
C15 C16 . 1.386(9) ?
C15 H14 . 0.9301 ?
H1 C2 . 0.9300 ?

loop_
_geom_contact_atom_site_label_1
_geom_contact_atom_site_label_2
_geom_contact_distance
_geom_contact_site_symmetry_2
Zn1 C1 3.045(7) .
Zn1 C1 2.833(6) 7_656
Zn1 C2 3.523(7) 7_656
Zn1 C6 3.449(7) .
Zn1 C7 3.018(7) .
Zn1 C8 2.883(7) .
Zn1 C9 2.980(7) .
Zn1 C9 3.573(7) 6_646
Zn1 C10 3.016(7) .
Zn1 C11 3.373(7) .
Zn1 C16 2.948(7) .
Zn1 H1 3.4831 7_656
Zn1 H6 3.1098 .
Zn1 H8 3.4392 .
Zn1 H8 2.7289 6_646
O1 O1 2.860(6) 7_656
O1 O2 3.039(7) .
O1 O2 3.094(7) 7_656
O1 N1 2.818(6) .
O1 N1 3.209(7) 7_656
O1 N2 3.445(7) 7_656
O1 C2 2.360(9) .
O1 C6 2.430(8) .
O1 C7 2.940(8) .
O1 C8 3.345(8) 1_545
O1 H1 2.5403 .
O1 H6 2.9050 1_545
O1 H6 3.4416 7_656
O1 H7 2.8690 1_545
O1 H8 2.7891 6_646
O2 O1 3.094(7) 7_656
O2 N2 2.801(6) .
O2 C1 3.164(8) 7_656
O2 C6 3.446(8) 7_656
O2 C8 3.276(8) 1_545
O2 C9 3.320(8) 1_545
O2 C10 2.958(8) .
O2 C11 2.429(8) .
O2 C14 3.590(9) .
O2 C15 2.337(8) .
O2 H5 3.5541 6_646
O2 H6 2.7698 1_545
O2 H7 3.3121 1_545
O2 H8 3.0278 6_646
O2 H9 2.5919 1_545
O2 H14 2.5016 .
N1 O1 3.209(7) 7_656
N1 N2 2.683(8) .
N1 C1 2.971(9) .
N1 C6 2.425(9) .
N1 C9 2.427(9) .
N1 H1 3.4438 1_565
N1 H5 1.8776 .
N1 H6 1.9877 .
N1 H6 3.2331 7_666
N1 H7 1.9876 .
N1 H8 2.7465 .
N1 H8 3.1920 6_646
N1 H9 3.2500 .
N1 H9 3.2370 6_646
N2 O1 3.445(7) 7_656
N2 C8 2.435(9) .
N2 C11 2.407(9) .
N2 C16 2.961(8) .
N2 H1 3.2787 7_656
N2 H6 2.7491 .
N2 H7 3.2625 .
N2 H7 2.8699 6_646
N2 H8 2.0119 .
N2 H8 3.4173 6_646
N2 H9 2.0119 .
N2 H10 1.8927 .
N2 H14 3.3208 1_565
C1 Zn1 2.833(6) 7_656
C1 O2 3.164(8) 7_656
C1 C3 2.430(10) .
C1 C4 2.830(10) .
C1 C5 2.450(10) .
C1 C7 2.513(9) .
C1 C9 3.600(10) 6_646
C1 C16 3.430(10) 7_656
C1 H1 2.0437 .
C1 H2 3.2660 .
C1 H4 3.2848 .
C1 H5 3.3215 .
C1 H7 3.2226 1_545
C1 H8 2.9909 6_646
C1 H9 3.4473 6_646
C1 H10 3.2206 6_646
C2 Zn1 3.523(7) 7_656
C2 O1 2.360(9) .
C2 C4 2.390(10) .
C2 C5 2.750(10) .
C2 C6 2.426(9) .
C2 H2 1.9828 .
C2 H3 3.2212 .
C2 H5 3.0734 1_545
C2 H7 3.2645 1_545
C2 H10 3.2176 6_646
C2 H14 3.1968 7_646
C3 C5 2.370(10) .
C3 C6 2.780(10) .
C3 H1 1.9759 .
C3 H3 2.0272 .
C3 H4 3.2107 .
C3 H5 3.5876 1_545
C3 H10 3.1786 6_646
C3 H11 3.2638 6_646
C3 H12 3.4165 5_545
C3 H14 3.5310 7_646
C4 C2 2.390(10) .
C4 C6 2.400(10) .
C4 H1 3.2180 .
C4 H2 2.0202 .
C4 H4 1.9824 .
C4 H10 3.0688 6_646
C4 H11 3.5984 5_545
C4 H11 3.2013 6_646
C4 H12 3.4023 5_555
C4 H13 3.1631 5_555
C5 C2 2.750(10) .
C5 C7 2.430(10) .
C5 H2 3.2091 .
C5 H3 1.9952 .
C5 H5 2.5399 .
C5 H10 3.0144 6_646
C5 H12 3.1849 5_555
C6 O2 3.446(8) 7_656
C6 C2 2.426(9) .
C6 C9 3.540(10) 6_646
C6 C16 3.580(10) 7_656
C6 H1 3.2718 .
C6 H3 3.2386 .
C6 H4 2.0113 .
C6 H5 2.0287 .
C6 H8 3.2229 6_646
C6 H9 3.0160 6_646
C6 H10 3.0869 6_646
C7 C8 2.370(10) .
C7 C9 3.440(10) .
C7 C9 3.600(10) 6_646
C7 H1 3.0628 1_565
C7 H4 2.5626 .
C7 H6 2.9714 .
C7 H7 2.4495 .
C7 H8 3.4949 .
C7 H8 3.3176 6_646
C7 H9 2.9605 6_646
C8 O1 3.345(8) 1_565
C8 O2 3.276(8) 1_565
C8 C10 3.600(10) .
C8 H1 3.4161 1_565
C8 H5 2.4791 .
C8 H6 3.2071 7_666
C8 H8 2.0867 .
C8 H8 3.3099 6_656
C8 H9 2.0865 .
C9 Zn1 3.573(7) 6_656
C9 O2 3.320(8) 1_565
C9 C1 3.600(10) 6_656
C9 C6 3.540(10) 6_656
C9 C7 3.600(10) 6_656
C9 C10 2.364(9) .
C9 H6 2.0846 .
C9 H7 2.0848 .
C9 H7 3.1350 6_646
C9 H10 2.4683 .
C9 H14 3.3376 1_565
C10 C12 2.440(10) .
C10 C16 2.537(9) .
C10 H1 3.4624 7_656
C10 H5 3.2474 6_646
C10 H7 3.1631 6_646
C10 H8 2.7832 .
C10 H9 2.5020 .
C10 H11 2.5649 .
C10 H14 3.1299 1_565
C11 C13 2.430(10) .
C11 C14 2.778(9) .
C11 C15 2.401(9) .
C11 H4 3.4793 6_646
C11 H5 3.0459 6_646
C11 H10 2.0501 .
C11 H11 2.0148 .
C11 H12 3.2739 .
C11 H14 3.2442 .
C12 C14 2.380(10) .
C12 C15 2.730(10) .
C12 C16 2.450(10) .
C12 H2 3.4334 5_455
C12 H4 3.1544 6_646
C12 H5 3.5630 6_646
C12 H10 2.5710 .
C12 H12 2.0241 .
C12 H13 3.2184 .
C13 C15 2.390(10) .
C13 C16 2.840(10) .
C13 H2 3.1664 5_455
C13 H3 3.4165 5_445
C13 H4 3.4547 5_445
C13 H4 3.0231 6_646
C13 H11 1.9987 .
C13 H13 2.0289 .
C13 H13 3.1958 3_656
C13 H14 3.2205 .
C14 C16 2.410(10) .
C14 H3 3.1803 5_445
C14 H4 3.1831 6_646
C14 H11 3.2166 .
C14 H12 2.0456 .
C14 H12 3.4429 3_656
C14 H13 3.3474 3_656
C14 H14 1.9651 .
C15 H1 3.3628 7_646
C15 H4 3.4464 6_646
C15 H9 2.9755 1_545
C15 H10 3.2597 1_545
C15 H12 3.2328 .
C15 H13 1.9798 .
C16 C1 3.430(10) 7_656
C16 C6 3.580(10) 7_656
C16 H5 3.2434 6_646
C16 H9 2.9425 1_545
C16 H10 3.3474 .
C16 H11 3.2841 .
C16 H13 3.2400 .
C16 H14 1.9993 .
H1 Zn1 3.4831 7_656
H1 N1 3.4438 1_545
H1 N2 3.2787 7_656
H1 C7 3.0628 1_545
H1 C8 3.4161 1_545
H1 C10 3.4624 7_656
H1 C15 3.3628 7_646
H2 C2 1.9828 .
H2 C12 3.4334 5_545
H2 C13 3.1664 5_545
H3 C2 3.2212 .
H3 C13 3.4165 5_555
H3 C14 3.1803 5_555
H4 C11 3.4793 6_656
H4 C12 3.1544 6_656
H4 C13 3.4547 5_555
H4 C13 3.0231 6_656
H4 C14 3.1831 6_656
H4 C15 3.4464 6_656
H5 O2 3.5541 6_656
H5 C2 3.0734 1_565
H5 C3 3.5876 1_565
H5 C10 3.2474 6_656
H5 C11 3.0459 6_656
H5 C12 3.5630 6_656
H5 C16 3.2434 6_656
H6 O1 2.9050 1_565
H6 O1 3.4416 7_656
H6 O2 2.7698 1_565
H6 N1 3.2331 7_666
H6 C8 3.2071 7_666
H7 O1 2.8690 1_565
H7 O2 3.3121 1_565
H7 N2 2.8699 6_656
H7 C1 3.2226 1_565
H7 C2 3.2645 1_565
H7 C9 3.1350 6_656
H7 C10 3.1631 6_656
H8 Zn1 2.7289 6_656
H8 O1 2.7891 6_656
H8 O2 3.0278 6_656
H8 N1 3.1920 6_656
H8 N2 3.4173 6_656
H8 C1 2.9909 6_656
H8 C6 3.2229 6_656
H8 C7 3.3176 6_656
H8 C8 3.3099 6_646
H9 O2 2.5919 1_565
H9 N1 3.2370 6_656
H9 C1 3.4473 6_656
H9 C6 3.0160 6_656
H9 C7 2.9605 6_656
H9 C15 2.9755 1_565
H9 C16 2.9425 1_565
H10 C1 3.2206 6_656
H10 C2 3.2176 6_656
H10 C3 3.1786 6_656
H10 C4 3.0688 6_656
H10 C5 3.0144 6_656
H10 C6 3.0869 6_656
H10 C15 3.2597 1_565
H11 C3 3.2638 6_656
H11 C4 3.5984 5_455
H11 C4 3.2013 6_656
H12 C3 3.4165 5_455
H12 C4 3.4023 5_445
H12 C5 3.1849 5_445
H12 C14 3.4429 3_656
H13 C4 3.1631 5_445
H13 C13 3.1958 3_656
H13 C14 3.3474 3_656
H14 N2 3.3208 1_545
H14 C2 3.1968 7_646
H14 C3 3.5310 7_646
H14 C9 3.3376 1_545
H14 C10 3.1299 1_545

loop_
_geom_torsion_atom_site_label_1
_geom_torsion_atom_site_label_2
_geom_torsion_atom_site_label_3
_geom_torsion_atom_site_label_4
_geom_torsion
O2 Zn1 O1 C1 -137.6(5)
O1 Zn1 O2 C16 -171.6(5)
O1 Zn1 N1 C7 -19.0(6)
O1 Zn1 N2 C9 57.3(6)
Zn1 O1 C1 C2 165.0(5)
Zn1 O2 C16 C11 -26.8(9)
Zn1 O2 C16 C15 154.4(5)
Zn1 N1 C7 C6 11.0(10)
Zn1 N1 C8 C9 46.4(6)
Zn1 N2 C9 C8 22.3(6)
Zn1 N2 C10 C11 6.9(9)
O1 C1 C2 C3 179.3(7)
O1 C1 C6 C5 179.3(7)
C1 C2 C3 C4 2.0(10)
C2 C3 C4 C5 -1.0(10)
C3 C4 C5 C6 0.3(9)
C4 C5 C6 C1 -0.2(9)
C1 C6 C7 N1 3.0(10)
C5 C6 C7 N1 -178.8(7)
N1 C8 C9 N2 -45.0(7)
N2 C10 C11 C12 -172.9(7)
C10 C11 C12 C13 179.4(6)
C10 C11 C16 O2 1.0(10)
C10 C11 C16 C15 179.9(5)
C11 C12 C13 C14 1.0(10)
C12 C13 C14 C15 .0(10)
C13 C14 C15 C16 -1.0(10)
C14 C15 C16 O2 178.9(6)
C14 C15 C16 C11 0.1(8)
